data_4326544
loop_
_publ_author_name
'Timothy J. Boyle'
'Leigh Anna M. Steele'
'Alia M. Saad'
'Mark A. Rodriguez'
'Todd M. Alam'
'Sarah K. McIntyre'

_publ_section_title
;
 Structural Diversity in a Series of Alkyl-Substituted Cesium Aryloxides
;
_journal_name_full 'Inorganic Chemistry'
_journal_page_first 10363
_journal_page_last 10370
_journal_paper_doi 10.1021/ic201438s
_journal_volume 50
_journal_year 2011
_chemical_formula_sum 'C50 H65 Cs2 O5'
_chemical_formula_weight 1011.84
_chemical_name_systematic
; 

 ? 

;
_space_group_IT_number 1
_symmetry_cell_setting triclinic
_symmetry_space_group_name_Hall 'P 1'
_symmetry_space_group_name_H-M 'P 1'
_atom_sites_solution_hydrogens geom
_atom_sites_solution_primary direct
_atom_sites_solution_secondary difmap
_audit_creation_method SHELXL-97
_cell_angle_alpha 92.199(2)
_cell_angle_beta 108.397(2)
_cell_angle_gamma 106.231(2)
_cell_formula_units_Z 2
_cell_length_a 12.2711(13)
_cell_length_b 12.7492(14)
_cell_length_c 17.1160(18)
_cell_measurement_temperature 154(2)
_cell_volume 2416.0(4)
_computing_structure_refinement 'SHELXL-97 (Sheldrick, 2008)'
_computing_structure_solution 'SHELXS-97 (Sheldrick, 2008)'
_diffrn_ambient_temperature 154(2)
_diffrn_measured_fraction_theta_full 0.986
_diffrn_measured_fraction_theta_max 0.986
_diffrn_measurement_device_type 'CCD area Detector'
_diffrn_measurement_method 'phi and omega scans'
_diffrn_radiation_monochromator graphite
_diffrn_radiation_source 'fine-focus sealed tube'
_diffrn_radiation_type MoK\a
_diffrn_radiation_wavelength 0.71073
_diffrn_reflns_av_R_equivalents 0.0129
_diffrn_reflns_av_sigmaI/netI 0.0277
_diffrn_reflns_limit_h_max 14
_diffrn_reflns_limit_h_min -14
_diffrn_reflns_limit_k_max 15
_diffrn_reflns_limit_k_min -15
_diffrn_reflns_limit_l_max 20
_diffrn_reflns_limit_l_min -20
_diffrn_reflns_number 17004
_diffrn_reflns_theta_full 25.00
_diffrn_reflns_theta_max 25.00
_diffrn_reflns_theta_min 1.84
_exptl_absorpt_coefficient_mu 1.551
_exptl_absorpt_correction_T_max 0.792
_exptl_absorpt_correction_T_min 0.741
_exptl_absorpt_correction_type empirical
_exptl_absorpt_process_details SADABS
_exptl_crystal_colour prism
_exptl_crystal_density_diffrn 1.391
_exptl_crystal_description colorless
_exptl_crystal_F_000 1030
_exptl_crystal_size_max 0.2
_exptl_crystal_size_mid 0.18
_exptl_crystal_size_min 0.15
_refine_diff_density_max 1.729
_refine_diff_density_min -1.120
_refine_diff_density_rms 0.087
_refine_ls_abs_structure_details 'Flack H D (1983), Acta Cryst. A39, 876-881'
_refine_ls_abs_structure_Flack 10(10)
_refine_ls_extinction_method none
_refine_ls_goodness_of_fit_ref 1.040
_refine_ls_hydrogen_treatment mixed
_refine_ls_matrix_type full
_refine_ls_number_parameters 1079
_refine_ls_number_reflns 15142
_refine_ls_number_restraints 23
_refine_ls_restrained_S_all 1.040
_refine_ls_R_factor_all 0.0400
_refine_ls_R_factor_gt 0.0379
_refine_ls_shift/su_max 0.003
_refine_ls_shift/su_mean 0.000
_refine_ls_structure_factor_coef Fsqd
_refine_ls_weighting_details 'calc w=1/[\s^2^(Fo^2^)+(0.0414P)^2^+5.5710P] where P=(Fo^2^+2Fc^2^)/3'
_refine_ls_weighting_scheme calc
_refine_ls_wR_factor_gt 0.0951
_refine_ls_wR_factor_ref 0.0969
_reflns_number_gt 14443
_reflns_number_total 15142
_reflns_threshold_expression >2sigma(I)
_cod_data_source_file ic201438s_si_001_3.cif
_cod_data_source_block 6jn012s
_cod_database_code 4326544

loop_
_symmetry_equiv_pos_as_xyz
'x, y, z'

loop_
_atom_site_label
_atom_site_type_symbol
_atom_site_fract_x
_atom_site_fract_y
_atom_site_fract_z
_atom_site_U_iso_or_equiv
_atom_site_adp_type
_atom_site_occupancy
_atom_site_symmetry_multiplicity
_atom_site_calc_flag
_atom_site_refinement_flags
Cs1 Cs 0.46054(7) 0.53482(7) 0.87422(4) 0.05301(11) Uani 1 1 d .
Cs2 Cs 0.38350(3) 0.51857(3) 0.47908(2) 0.04306(13) Uani 1 1 d .
Cs3 Cs 0.45849(6) 0.03247(5) 0.37248(4) 0.04109(9) Uani 1 1 d .
Cs4 Cs 0.52731(3) 0.53886(3) 0.27398(2) 0.04623(14) Uani 1 1 d .
O1 O 0.2673(5) 0.2822(5) 0.7510(4) 0.0439(14) Uani 1 1 d .
O2 O 0.6330(4) 0.5945(4) 1.0596(3) 0.0308(11) Uani 1 1 d .
O3 O 0.4273(5) 0.5292(4) 0.0761(3) 0.0395(12) Uani 1 1 d .
O4 O 0.6498(5) 0.7714(4) 0.9943(3) 0.0380(12) Uani 1 1 d .
O5 O 0.2829(4) 0.4626(4) 0.6910(3) 0.0306(11) Uani 1 1 d .
O6 O 0.4930(5) 0.5373(5) 0.6748(4) 0.0472(15) Uani 1 1 d .
O7 O 0.4143(5) 0.6765(4) 0.3543(4) 0.0401(13) Uani 1 1 d .
O8 O 0.6314(5) 0.7798(4) 0.4086(3) 0.0518(13) Uani 1 1 d .
O9 O 0.2942(5) 0.2920(4) 0.2989(4) 0.0588(15) Uani 1 1 d .
O10 O 0.4974(5) 0.3784(4) 0.4009(3) 0.0395(13) Uani 1 1 d .
C1 C 0.1595(7) 0.2241(7) 0.7555(5) 0.0378(18) Uani 1 1 d .
C2 C 0.1458(7) 0.1169(6) 0.7806(4) 0.0332(16) Uani 1 1 d .
C3 C 0.0380(7) 0.0669(7) 0.7892(5) 0.0405(19) Uani 1 1 d .
H3 H 0.0278 -0.0024 0.8092 0.049 Uiso 1 1 calc R
C4 C -0.0582(7) 0.1089(7) 0.7713(5) 0.0436(18) Uani 1 1 d .
H4 H -0.1316 0.0685 0.7781 0.052 Uiso 1 1 calc R
C5 C -0.0460(7) 0.2103(8) 0.7432(5) 0.049(2) Uani 1 1 d .
H5 H -0.1112 0.2404 0.7291 0.059 Uiso 1 1 calc R
C6 C 0.0665(7) 0.2681(7) 0.7361(5) 0.0404(18) Uani 1 1 d .
H6 H 0.0773 0.3384 0.7176 0.048 Uiso 1 1 calc R
C7 C 0.2477(7) 0.0648(6) 0.7982(5) 0.0377(18) Uani 1 1 d .
C8 C 0.3605(8) 0.1414(7) 0.8739(5) 0.046(2) Uani 1 1 d .
H8A H 0.3898 0.2140 0.8576 0.069 Uiso 1 1 calc R
H8B H 0.4251 0.1071 0.8883 0.069 Uiso 1 1 calc R
H8C H 0.3355 0.1501 0.9222 0.069 Uiso 1 1 calc R
C9 C 0.2870(8) 0.0549(7) 0.7237(5) 0.0435(18) Uani 1 1 d .
H9A H 0.2190 0.0069 0.6773 0.065 Uiso 1 1 calc R
H9B H 0.3536 0.0231 0.7379 0.065 Uiso 1 1 calc R
H9C H 0.3137 0.1281 0.7077 0.065 Uiso 1 1 calc R
C10 C 0.2090(9) -0.0523(7) 0.8223(6) 0.051(2) Uani 1 1 d .
H10A H 0.1854 -0.0482 0.8717 0.076 Uiso 1 1 calc R
H10B H 0.2767 -0.0827 0.8345 0.076 Uiso 1 1 calc R
H10C H 0.1406 -0.1001 0.7761 0.076 Uiso 1 1 calc R
C11 C 0.7055(6) 0.6026(6) 1.1396(4) 0.0274(14) Uani 1 1 d .
C12 C 0.7459(7) 0.5169(6) 1.1708(5) 0.0335(16) Uani 1 1 d .
C13 C 0.8130(8) 0.5284(7) 1.2570(5) 0.042(2) Uani 1 1 d .
H13 H 0.8396 0.4691 1.2790 0.050 Uiso 1 1 calc R
C14 C 0.8388(7) 0.6204(8) 1.3071(6) 0.051(2) Uani 1 1 d .
H14 H 0.8802 0.6252 1.3649 0.061 Uiso 1 1 calc R
C15 C 0.8049(7) 0.7116(6) 1.2749(5) 0.0381(17) Uani 1 1 d .
H15 H 0.8282 0.7794 1.3099 0.046 Uiso 1 1 calc R
C16 C 0.7359(7) 0.7000(7) 1.1900(5) 0.0391(18) Uani 1 1 d .
H16 H 0.7104 0.7597 1.1676 0.047 Uiso 1 1 calc R
C17 C 0.7228(8) 0.4078(6) 1.1131(6) 0.044(2) Uani 1 1 d .
C18 C 0.7774(9) 0.4375(8) 1.0456(7) 0.062(3) Uani 1 1 d .
H18A H 0.7616 0.3705 1.0084 0.093 Uiso 1 1 calc R
H18B H 0.8647 0.4725 1.0711 0.093 Uiso 1 1 calc R
H18C H 0.7411 0.4887 1.0136 0.093 Uiso 1 1 calc R
C19 C 0.5870(8) 0.3470(7) 1.0725(6) 0.047(2) Uani 1 1 d .
H19A H 0.5749 0.2857 1.0311 0.071 Uiso 1 1 calc R
H19B H 0.5458 0.3983 1.0452 0.071 Uiso 1 1 calc R
H19C H 0.5538 0.3183 1.1152 0.071 Uiso 1 1 calc R
C20 C 0.7797(12) 0.3250(10) 1.1619(9) 0.089(4) Uani 1 1 d .
H20A H 0.7423 0.3023 1.2039 0.134 Uiso 1 1 calc R
H20B H 0.8667 0.3604 1.1893 0.134 Uiso 1 1 calc R
H20C H 0.7662 0.2600 1.1234 0.134 Uiso 1 1 calc R
C21 C 0.3431(7) 0.5771(7) 0.0321(4) 0.0383(18) Uani 1 1 d .
C22 C 0.2228(8) 0.5132(7) 0.0019(5) 0.044(2) Uani 1 1 d .
C23 C 0.1455(8) 0.5731(10) -0.0439(6) 0.062(3) Uani 1 1 d .
H23 H 0.0617 0.5345 -0.0679 0.074 Uiso 1 1 calc R
C24 C 0.1822(12) 0.6785(14) -0.0553(7) 0.094(5) Uani 1 1 d .
H24 H 0.1254 0.7107 -0.0882 0.112 Uiso 1 1 calc R
C25 C 0.3062(10) 0.7437(9) -0.0185(6) 0.058(2) Uani 1 1 d .
H25 H 0.3324 0.8199 -0.0233 0.070 Uiso 1 1 calc R
C26 C 0.3843(8) 0.6918(7) 0.0234(6) 0.047(2) Uani 1 1 d .
H26 H 0.4677 0.7318 0.0475 0.057 Uiso 1 1 calc R
C27 C 0.1797(8) 0.3939(8) 0.0094(6) 0.057(2) Uani 1 1 d D
C28 C 0.2317(10) 0.3287(10) -0.0395(8) 0.086(4) Uani 1 1 d .
H28A H 0.3197 0.3504 -0.0133 0.129 Uiso 1 1 calc R
H28B H 0.2112 0.3447 -0.0969 0.129 Uiso 1 1 calc R
H28C H 0.1974 0.2495 -0.0392 0.129 Uiso 1 1 calc R
C29 C 0.0433(10) 0.3469(11) -0.0285(12) 0.126(6) Uani 1 1 d .
H29A H 0.0174 0.2716 -0.0157 0.189 Uiso 1 1 calc R
H29B H 0.0187 0.3457 -0.0889 0.189 Uiso 1 1 calc R
H29C H 0.0059 0.3929 -0.0053 0.189 Uiso 1 1 calc R
C30 C 0.2201(11) 0.3803(9) 0.1011(8) 0.093(4) Uani 1 1 d D
H30A H 0.200(5) 0.432(4) 0.1343(11) 0.10(4) Uiso 1 1 d D
H30B H 0.180(4) 0.305(2) 0.1095(15) 0.17(7) Uiso 1 1 d D
H30C H 0.3082(15) 0.394(5) 0.1245(14) 0.042(19) Uiso 1 1 d D
C31 C 0.7594(6) 0.8287(6) 0.9889(4) 0.0335(16) Uani 1 1 d .
C32 C 0.8540(8) 0.7783(8) 1.0062(5) 0.047(2) Uani 1 1 d .
H32 H 0.8422 0.7077 1.0241 0.056 Uiso 1 1 calc R
C33 C 0.9599(7) 0.8321(8) 0.9966(5) 0.049(2) Uani 1 1 d .
H33 H 1.0221 0.7983 1.0081 0.059 Uiso 1 1 calc R
C34 C 0.9797(7) 0.9332(8) 0.9712(5) 0.051(2) Uani 1 1 d .
H34 H 1.0540 0.9674 0.9631 0.061 Uiso 1 1 calc R
C35 C 0.8930(7) 0.9868(7) 0.9569(5) 0.0422(19) Uani 1 1 d .
H35 H 0.9101 1.0596 0.9429 0.051 Uiso 1 1 calc R
C36 C 0.7765(6) 0.9323(6) 0.9633(5) 0.0308(15) Uani 1 1 d .
C37 C 0.6770(7) 0.9887(6) 0.9453(4) 0.0333(16) Uani 1 1 d .
C38 C 0.5681(7) 0.9251(6) 0.8746(5) 0.0398(18) Uani 1 1 d .
H38A H 0.5882 0.9240 0.8236 0.060 Uiso 1 1 calc R
H38B H 0.5044 0.9599 0.8676 0.060 Uiso 1 1 calc R
H38C H 0.5396 0.8493 0.8859 0.060 Uiso 1 1 calc R
C39 C 0.6444(8) 1.0012(7) 1.0258(6) 0.0448(19) Uani 1 1 d .
H39A H 0.5808 1.0367 1.0151 0.067 Uiso 1 1 calc R
H39B H 0.7162 1.0465 1.0710 0.067 Uiso 1 1 calc R
H39C H 0.6157 0.9282 1.0416 0.067 Uiso 1 1 calc R
C40 C 0.7170(9) 1.1041(8) 0.9230(6) 0.054(2) Uani 1 1 d .
H40A H 0.7386 1.1002 0.8728 0.081 Uiso 1 1 calc R
H40B H 0.7872 1.1501 0.9690 0.081 Uiso 1 1 calc R
H40C H 0.6509 1.1363 0.9128 0.081 Uiso 1 1 calc R
C41 C 0.2115(6) 0.4556(5) 0.6137(4) 0.0284(15) Uani 1 1 d .
C42 C 0.1678(6) 0.5478(6) 0.5839(5) 0.0328(16) Uani 1 1 d .
C43 C 0.1064(8) 0.5352(8) 0.5011(6) 0.047(2) Uani 1 1 d .
H43 H 0.0832 0.5958 0.4787 0.056 Uiso 1 1 calc R
C44 C 0.0734(8) 0.4330(8) 0.4435(5) 0.048(2) Uani 1 1 d .
H44 H 0.0273 0.4277 0.3864 0.057 Uiso 1 1 calc R
C45 C 0.1094(8) 0.3481(8) 0.4731(6) 0.051(2) Uani 1 1 d .
H45 H 0.0895 0.2819 0.4371 0.061 Uiso 1 1 calc R
C46 C 0.1749(7) 0.3576(6) 0.5554(5) 0.0319(16) Uani 1 1 d .
H46 H 0.1977 0.2956 0.5754 0.038 Uiso 1 1 calc R
C47 C 0.1899(8) 0.6462(7) 0.6438(6) 0.0425(19) Uani 1 1 d .
C48 C 0.1226(9) 0.7249(8) 0.5994(7) 0.059(3) Uani 1 1 d .
H48A H 0.1523 0.7502 0.5544 0.089 Uiso 1 1 calc R
H48B H 0.1371 0.7887 0.6394 0.089 Uiso 1 1 calc R
H48C H 0.0359 0.6859 0.5763 0.089 Uiso 1 1 calc R
C49 C 0.3251(8) 0.7103(7) 0.6799(7) 0.052(2) Uani 1 1 d .
H49A H 0.3680 0.6658 0.7154 0.078 Uiso 1 1 calc R
H49B H 0.3366 0.7796 0.7128 0.078 Uiso 1 1 calc R
H49C H 0.3569 0.7264 0.6344 0.078 Uiso 1 1 calc R
C50 C 0.1408(9) 0.6112(8) 0.7132(7) 0.056(2) Uani 1 1 d .
H50A H 0.0565 0.5646 0.6891 0.084 Uiso 1 1 calc R
H50B H 0.1453 0.6768 0.7474 0.084 Uiso 1 1 calc R
H50C H 0.1889 0.5696 0.7479 0.084 Uiso 1 1 calc R
C51 C 0.5798(7) 0.4912(6) 0.7149(5) 0.0367(18) Uani 1 1 d .
C52 C 0.5492(8) 0.3889(7) 0.7333(5) 0.0422(18) Uani 1 1 d .
H52 H 0.4667 0.3457 0.7147 0.051 Uiso 1 1 calc R
C53 C 0.6379(9) 0.3439(8) 0.7801(7) 0.064(3) Uani 1 1 d .
H53 H 0.6149 0.2746 0.7988 0.077 Uiso 1 1 calc R
C54 C 0.7535(10) 0.3990(10) 0.7978(7) 0.075(3) Uani 1 1 d .
H54 H 0.8135 0.3651 0.8225 0.090 Uiso 1 1 calc R
C55 C 0.7876(9) 0.5088(9) 0.7798(7) 0.065(3) Uani 1 1 d .
H55 H 0.8708 0.5491 0.7949 0.078 Uiso 1 1 calc R
C56 C 0.7034(7) 0.5569(8) 0.7417(6) 0.048(2) Uani 1 1 d .
C57 C 0.7405(7) 0.6766(7) 0.7234(6) 0.057(2) Uani 1 1 d D
C58 C 0.6997(9) 0.7483(8) 0.7747(6) 0.061(2) Uani 1 1 d .
H58A H 0.6129 0.7166 0.7637 0.092 Uiso 1 1 calc R
H58B H 0.7164 0.8230 0.7594 0.092 Uiso 1 1 calc R
H58C H 0.7437 0.7515 0.8339 0.092 Uiso 1 1 calc R
C59 C 0.8807(9) 0.7231(10) 0.7486(11) 0.110(5) Uani 1 1 d .
H59A H 0.9177 0.7279 0.8089 0.165 Uiso 1 1 calc R
H59B H 0.9027 0.7967 0.7320 0.165 Uiso 1 1 calc R
H59C H 0.9097 0.6739 0.7205 0.165 Uiso 1 1 calc R
C60 C 0.6870(11) 0.6923(8) 0.6337(6) 0.072(3) Uani 1 1 d D
H60A H 0.5982(14) 0.677(6) 0.6162(18) 0.17(6) Uiso 1 1 d D
H60B H 0.721(5) 0.7689(19) 0.6239(15) 0.06(2) Uiso 1 1 d D
H60C H 0.703(6) 0.642(4) 0.5955(10) 0.19(7) Uiso 1 1 d D
C61 C 0.4035(6) 0.7969(5) 0.4639(4) 0.0420(14) Uani 1 1 d .
H61 H 0.4778 0.7908 0.4996 0.050 Uiso 1 1 calc R
C62 C 0.3486(7) 0.8621(5) 0.4932(4) 0.0482(16) Uani 1 1 d .
H62 H 0.3849 0.9011 0.5480 0.058 Uiso 1 1 calc R
C63 C 0.3529(5) 0.7385(5) 0.3824(4) 0.0363(13) Uani 1 1 d .
C64 C 0.2364(7) 0.8704(5) 0.4401(4) 0.0495(17) Uani 1 1 d .
H64 H 0.1970 0.9154 0.4587 0.059 Uiso 1 1 calc R
C65 C 0.1861(6) 0.8118(5) 0.3612(4) 0.0424(14) Uani 1 1 d .
H65 H 0.1113 0.8181 0.3264 0.051 Uiso 1 1 calc R
C66 C 0.2383(7) 0.7434(6) 0.3290(4) 0.0437(16) Uani 1 1 d .
C67 C 0.1790(7) 0.6843(7) 0.2465(5) 0.0394(18) Uani 1 1 d .
C68 C 0.2565(6) 0.7009(6) 0.1885(4) 0.0474(15) Uani 1 1 d .
H68A H 0.2905 0.7799 0.1875 0.071 Uiso 1 1 calc R
H68B H 0.2056 0.6645 0.1321 0.071 Uiso 1 1 calc R
H68C H 0.3222 0.6687 0.2096 0.071 Uiso 1 1 calc R
C69 C 0.0603(8) 0.7059(8) 0.1926(6) 0.050(2) Uani 1 1 d .
H69A H -0.0023 0.6795 0.2175 0.075 Uiso 1 1 calc R
H69B H 0.0332 0.6666 0.1362 0.075 Uiso 1 1 calc R
H69C H 0.0757 0.7852 0.1902 0.075 Uiso 1 1 calc R
C70 C 0.1432(9) 0.5559(8) 0.2475(7) 0.061(3) Uani 1 1 d .
H70A H 0.2164 0.5338 0.2677 0.092 Uiso 1 1 calc R
H70B H 0.0949 0.5180 0.1910 0.092 Uiso 1 1 calc R
H70C H 0.0958 0.5360 0.2843 0.092 Uiso 1 1 calc R
C71 C 0.6591(5) 0.8663(5) 0.3660(4) 0.0347(12) Uani 1 1 d .
C72 C 0.5835(6) 0.8644(6) 0.2847(4) 0.0405(14) Uani 1 1 d .
H72 H 0.5135 0.8028 0.2596 0.049 Uiso 1 1 calc R
C73 C 0.6100(6) 0.9522(6) 0.2402(4) 0.0460(15) Uani 1 1 d .
H73 H 0.5596 0.9496 0.1847 0.055 Uiso 1 1 calc R
C74 C 0.7113(7) 1.0438(6) 0.2781(5) 0.0537(18) Uani 1 1 d .
H74 H 0.7300 1.1043 0.2489 0.064 Uiso 1 1 calc R
C75 C 0.7837(6) 1.0453(6) 0.3584(4) 0.0451(15) Uani 1 1 d .
H75 H 0.8467 1.1120 0.3840 0.054 Uiso 1 1 calc R
C76 C 0.7742(11) 0.9601(8) 0.4052(6) 0.063(3) Uani 1 1 d .
C77 C 0.8474(7) 0.9640(6) 0.4990(5) 0.0421(18) Uani 1 1 d .
C78 C 0.7546(12) 0.9662(9) 0.5442(7) 0.073(3) Uani 1 1 d .
H78A H 0.6856 0.8989 0.5239 0.110 Uiso 1 1 calc R
H78B H 0.7266 1.0307 0.5326 0.110 Uiso 1 1 calc R
H78C H 0.7938 0.9705 0.6043 0.110 Uiso 1 1 calc R
C79 C 0.8964(8) 0.8668(7) 0.5121(6) 0.061(2) Uani 1 1 d .
H79A H 0.9488 0.8679 0.4790 0.091 Uiso 1 1 calc R
H79B H 0.8291 0.7979 0.4947 0.091 Uiso 1 1 calc R
H79C H 0.9429 0.8716 0.5711 0.091 Uiso 1 1 calc R
C80 C 0.9566(8) 1.0658(8) 0.5283(8) 0.077(3) Uani 1 1 d .
H80A H 0.9990 1.0691 0.5879 0.116 Uiso 1 1 calc R
H80B H 0.9307 1.1317 0.5187 0.116 Uiso 1 1 calc R
H80C H 1.0110 1.0627 0.4975 0.116 Uiso 1 1 calc R
C81 C 0.2925(6) 0.2058(5) 0.2470(4) 0.0416(14) Uani 1 1 d .
C82 C 0.1803(10) 0.1111(8) 0.2099(6) 0.059(3) Uani 1 1 d .
C83 C 0.1957(7) 0.0300(6) 0.1662(5) 0.0531(17) Uani 1 1 d .
H83 H 0.1292 -0.0357 0.1467 0.064 Uiso 1 1 calc R
C84 C 0.3012(7) 0.0304(6) 0.1453(5) 0.0552(18) Uani 1 1 d .
H84 H 0.3029 -0.0303 0.1122 0.066 Uiso 1 1 calc R
C85 C 0.4008(6) 0.1258(5) 0.1768(4) 0.0443(15) Uani 1 1 d .
H85 H 0.4714 0.1319 0.1632 0.053 Uiso 1 1 calc R
C86 C 0.3975(6) 0.2116(6) 0.2278(4) 0.0459(15) Uani 1 1 d .
H86 H 0.4667 0.2747 0.2499 0.055 Uiso 1 1 calc R
C87 C 0.0774(7) 0.1021(7) 0.2409(6) 0.046(2) Uani 1 1 d .
C88 C -0.0253(9) -0.0081(8) 0.1997(8) 0.071(3) Uani 1 1 d .
H88A H 0.0019 -0.0704 0.2203 0.106 Uiso 1 1 calc R
H88B H -0.0454 -0.0148 0.1392 0.106 Uiso 1 1 calc R
H88C H -0.0969 -0.0084 0.2137 0.106 Uiso 1 1 calc R
C89 C 0.0282(9) 0.2009(9) 0.2167(10) 0.098(5) Uani 1 1 d .
H89A H -0.0404 0.1956 0.2357 0.147 Uiso 1 1 calc R
H89B H 0.0019 0.1989 0.1562 0.147 Uiso 1 1 calc R
H89C H 0.0921 0.2704 0.2431 0.147 Uiso 1 1 calc R
C90 C 0.1185(12) 0.1029(9) 0.3316(6) 0.079(4) Uani 1 1 d .
H90A H 0.1348 0.0335 0.3446 0.118 Uiso 1 1 calc R
H90B H 0.0555 0.1111 0.3529 0.118 Uiso 1 1 calc R
H90C H 0.1923 0.1648 0.3576 0.118 Uiso 1 1 calc R
C91 C 0.5071(6) 0.3129(5) 0.4643(4) 0.0401(13) Uani 1 1 d .
C92 C 0.4043(7) 0.2520(6) 0.4832(4) 0.0482(16) Uani 1 1 d .
H92 H 0.3289 0.2631 0.4553 0.058 Uiso 1 1 calc R
C93 C 0.4080(7) 0.1769(6) 0.5406(5) 0.0536(18) Uani 1 1 d .
H93 H 0.3367 0.1375 0.5505 0.064 Uiso 1 1 calc R
C94 C 0.5160(7) 0.1609(6) 0.5822(4) 0.0545(18) Uani 1 1 d .
H94 H 0.5200 0.1085 0.6201 0.065 Uiso 1 1 calc R
C95 C 0.6220(7) 0.2235(5) 0.5682(4) 0.0466(15) Uani 1 1 d .
H95 H 0.6965 0.2126 0.5987 0.056 Uiso 1 1 calc R
C96 C 0.6226(6) 0.2997(5) 0.5123(4) 0.0448(15) Uani 1 1 d .
C97 C 0.7400(8) 0.3689(7) 0.5005(5) 0.0411(19) Uani 1 1 d .
C98 C 0.7283(8) 0.3238(7) 0.4084(5) 0.0547(19) Uani 1 1 d .
H98A H 0.6524 0.3275 0.3686 0.082 Uiso 1 1 calc R
H98B H 0.7291 0.2471 0.4062 0.082 Uiso 1 1 calc R
H98C H 0.7962 0.3692 0.3941 0.082 Uiso 1 1 calc R
C99 C 0.7622(9) 0.4882(7) 0.5049(6) 0.053(2) Uani 1 1 d .
H99A H 0.7721 0.5190 0.5610 0.080 Uiso 1 1 calc R
H99B H 0.6936 0.5035 0.4644 0.080 Uiso 1 1 calc R
H99C H 0.8358 0.5220 0.4923 0.080 Uiso 1 1 calc R
C01 C 0.8496(8) 0.3446(8) 0.5572(6) 0.051(2) Uani 1 1 d .
H01A H 0.9210 0.3844 0.5440 0.076 Uiso 1 1 calc R
H01B H 0.8378 0.2651 0.5491 0.076 Uiso 1 1 calc R
H01C H 0.8613 0.3684 0.6151 0.076 Uiso 1 1 calc R

loop_
_atom_site_aniso_label
_atom_site_aniso_U_11
_atom_site_aniso_U_22
_atom_site_aniso_U_33
_atom_site_aniso_U_23
_atom_site_aniso_U_13
_atom_site_aniso_U_12
Cs1 0.0551(2) 0.0710(3) 0.02936(16) 0.00264(15) 0.01361(14) 0.01535(18)
Cs2 0.0557(3) 0.0402(3) 0.0432(3) 0.0142(2) 0.0209(2) 0.0244(2)
Cs3 0.05811(19) 0.03648(17) 0.03985(17) 0.01022(13) 0.02606(14) 0.02033(14)
Cs4 0.0603(3) 0.0446(3) 0.0514(3) 0.0188(2) 0.0280(3) 0.0312(2)
O1 0.030(3) 0.045(3) 0.064(4) 0.031(3) 0.018(3) 0.017(2)
O2 0.031(3) 0.028(3) 0.036(3) 0.008(2) 0.014(2) 0.010(2)
O3 0.036(3) 0.038(3) 0.049(3) 0.015(2) 0.016(3) 0.016(2)
O4 0.028(3) 0.044(3) 0.044(3) 0.013(2) 0.013(2) 0.013(2)
O5 0.033(3) 0.031(3) 0.029(3) 0.008(2) 0.006(2) 0.015(2)
O6 0.033(3) 0.057(3) 0.058(4) 0.032(3) 0.013(3) 0.022(3)
O7 0.034(3) 0.034(3) 0.055(3) 0.001(2) 0.013(3) 0.017(2)
O8 0.049(3) 0.035(3) 0.065(3) 0.007(2) 0.008(2) 0.018(2)
O9 0.042(3) 0.036(3) 0.093(4) -0.008(3) 0.009(3) 0.020(2)
O10 0.039(3) 0.022(2) 0.048(3) 0.008(2) 0.002(2) 0.010(2)
C1 0.034(4) 0.051(5) 0.031(4) 0.014(3) 0.009(3) 0.018(3)
C2 0.040(4) 0.038(4) 0.020(3) 0.006(3) 0.011(3) 0.009(3)
C3 0.030(4) 0.058(5) 0.036(4) 0.024(4) 0.012(3) 0.013(3)
C4 0.034(4) 0.059(5) 0.038(4) 0.017(3) 0.016(3) 0.009(3)
C5 0.033(4) 0.089(6) 0.034(4) 0.016(4) 0.009(3) 0.033(4)
C6 0.037(4) 0.059(5) 0.034(4) 0.018(3) 0.015(3) 0.022(3)
C7 0.036(4) 0.026(3) 0.055(5) 0.011(3) 0.020(4) 0.009(3)
C8 0.039(4) 0.058(5) 0.034(4) 0.004(4) -0.004(3) 0.022(4)
C9 0.050(4) 0.041(4) 0.038(4) 0.002(3) 0.013(4) 0.015(3)
C10 0.071(6) 0.031(4) 0.065(6) 0.022(4) 0.039(5) 0.017(4)
C11 0.023(3) 0.034(4) 0.023(3) 0.002(3) 0.007(3) 0.008(3)
C12 0.039(4) 0.033(4) 0.040(4) 0.009(3) 0.019(4) 0.022(3)
C13 0.040(4) 0.048(5) 0.036(4) 0.004(4) 0.000(4) 0.026(4)
C14 0.035(4) 0.072(6) 0.043(5) 0.021(5) 0.006(4) 0.020(4)
C15 0.040(4) 0.037(4) 0.033(4) -0.010(3) 0.012(4) 0.007(3)
C16 0.029(4) 0.042(4) 0.045(4) 0.013(4) 0.007(3) 0.012(3)
C17 0.043(5) 0.028(4) 0.059(5) 0.002(4) 0.007(4) 0.021(3)
C18 0.048(5) 0.067(6) 0.078(7) -0.025(5) 0.026(5) 0.026(5)
C19 0.041(5) 0.040(4) 0.058(5) -0.004(4) 0.009(4) 0.020(4)
C20 0.085(8) 0.059(6) 0.118(10) 0.014(7) -0.001(7) 0.054(6)
C21 0.036(4) 0.069(5) 0.024(4) 0.011(4) 0.011(3) 0.035(4)
C22 0.038(4) 0.057(5) 0.035(4) -0.010(4) 0.009(3) 0.019(4)
C23 0.042(5) 0.096(7) 0.041(4) 0.001(5) -0.006(4) 0.036(5)
C24 0.095(9) 0.183(14) 0.065(6) 0.061(8) 0.042(6) 0.115(10)
C25 0.077(6) 0.077(6) 0.044(4) 0.029(4) 0.027(4) 0.049(5)
C26 0.053(5) 0.046(4) 0.064(5) 0.027(4) 0.038(4) 0.025(4)
C27 0.036(4) 0.065(6) 0.068(5) -0.013(4) 0.017(4) 0.014(4)
C28 0.055(6) 0.084(7) 0.112(9) -0.044(7) 0.023(6) 0.023(5)
C29 0.049(6) 0.082(8) 0.229(17) -0.067(9) 0.049(8) 0.002(5)
C30 0.090(8) 0.060(6) 0.163(13) 0.040(7) 0.092(9) 0.018(6)
C31 0.026(3) 0.044(4) 0.032(4) 0.014(3) 0.010(3) 0.012(3)
C32 0.044(4) 0.061(5) 0.054(5) 0.030(4) 0.023(4) 0.036(4)
C33 0.039(4) 0.076(6) 0.049(5) 0.029(4) 0.024(4) 0.031(4)
C34 0.024(3) 0.097(7) 0.044(4) 0.022(4) 0.016(3) 0.029(4)
C35 0.033(4) 0.050(4) 0.044(4) 0.015(4) 0.019(3) 0.007(3)
C36 0.026(3) 0.040(4) 0.032(4) 0.007(3) 0.012(3) 0.015(3)
C37 0.046(4) 0.040(4) 0.022(3) 0.009(3) 0.013(3) 0.023(3)
C38 0.040(4) 0.033(4) 0.054(5) 0.011(3) 0.014(4) 0.025(3)
C39 0.048(4) 0.044(4) 0.057(5) 0.012(4) 0.033(4) 0.021(4)
C40 0.055(5) 0.048(5) 0.071(6) 0.023(4) 0.024(5) 0.029(4)
C41 0.026(3) 0.027(4) 0.040(4) 0.011(3) 0.016(3) 0.013(3)
C42 0.019(3) 0.036(4) 0.035(4) 0.005(3) -0.002(3) 0.009(3)
C43 0.041(5) 0.055(5) 0.054(5) 0.031(4) 0.017(4) 0.024(4)
C44 0.046(5) 0.065(6) 0.025(4) -0.003(4) 0.003(4) 0.016(4)
C45 0.044(5) 0.063(6) 0.042(5) 0.004(4) 0.010(4) 0.018(4)
C46 0.041(4) 0.025(3) 0.034(4) -0.004(3) 0.018(3) 0.013(3)
C47 0.039(4) 0.034(4) 0.057(5) 0.008(4) 0.011(4) 0.021(4)
C48 0.056(5) 0.036(4) 0.079(6) -0.001(4) 0.002(5) 0.028(4)
C49 0.050(5) 0.024(4) 0.076(6) 0.014(4) 0.017(5) 0.008(4)
C50 0.046(5) 0.049(5) 0.073(6) -0.001(4) 0.022(5) 0.012(4)
C51 0.041(4) 0.041(4) 0.035(4) 0.008(3) 0.022(4) 0.012(3)
C52 0.045(4) 0.044(4) 0.045(4) 0.013(3) 0.016(3) 0.022(3)
C53 0.065(6) 0.065(6) 0.079(6) 0.027(5) 0.025(5) 0.042(5)
C54 0.066(6) 0.091(7) 0.068(6) 0.007(5) -0.006(5) 0.056(6)
C55 0.041(4) 0.073(6) 0.080(6) -0.001(5) 0.010(4) 0.030(4)
C56 0.029(4) 0.067(6) 0.049(5) -0.007(4) 0.009(4) 0.021(4)
C57 0.032(4) 0.044(4) 0.091(7) -0.015(4) 0.023(4) 0.007(3)
C58 0.062(6) 0.053(5) 0.063(5) -0.015(4) 0.018(5) 0.017(4)
C59 0.033(5) 0.072(7) 0.225(16) 0.011(8) 0.049(7) 0.010(4)
C60 0.101(8) 0.061(6) 0.079(6) 0.027(5) 0.064(6) 0.025(6)
C61 0.051(4) 0.041(3) 0.037(3) 0.012(3) 0.019(3) 0.015(3)
C62 0.075(5) 0.034(3) 0.036(3) 0.007(3) 0.024(3) 0.012(3)
C63 0.044(3) 0.032(3) 0.039(3) 0.013(2) 0.018(3) 0.015(3)
C64 0.075(5) 0.042(4) 0.053(4) 0.016(3) 0.040(4) 0.030(3)
C65 0.043(3) 0.045(4) 0.045(4) 0.009(3) 0.021(3) 0.016(3)
C66 0.057(4) 0.038(3) 0.040(4) 0.008(3) 0.014(3) 0.025(3)
C67 0.031(4) 0.057(5) 0.037(4) 0.019(4) 0.013(3) 0.021(4)
C68 0.047(4) 0.055(4) 0.040(4) 0.008(3) 0.015(3) 0.016(3)
C69 0.044(5) 0.058(6) 0.049(5) 0.005(4) 0.014(4) 0.020(4)
C70 0.062(6) 0.046(5) 0.068(6) -0.009(4) 0.001(5) 0.031(4)
C71 0.036(3) 0.037(3) 0.039(3) 0.011(2) 0.014(3) 0.019(3)
C72 0.049(4) 0.048(4) 0.037(3) 0.008(3) 0.015(3) 0.033(3)
C73 0.040(3) 0.060(4) 0.049(4) 0.019(3) 0.019(3) 0.025(3)
C74 0.057(4) 0.049(4) 0.070(5) 0.023(4) 0.034(4) 0.023(3)
C75 0.044(4) 0.049(4) 0.048(4) 0.010(3) 0.020(3) 0.019(3)
C76 0.115(8) 0.034(4) 0.044(5) 0.011(4) 0.034(5) 0.019(5)
C77 0.032(4) 0.036(4) 0.056(5) 0.000(3) 0.013(4) 0.010(3)
C78 0.125(10) 0.067(6) 0.056(6) 0.018(5) 0.053(6) 0.045(6)
C79 0.043(4) 0.046(5) 0.080(6) 0.003(4) 0.002(4) 0.016(4)
C80 0.039(5) 0.047(5) 0.108(8) -0.027(5) -0.015(5) 0.007(4)
C81 0.041(3) 0.035(3) 0.048(4) 0.010(3) 0.009(3) 0.017(3)
C82 0.094(7) 0.053(5) 0.065(6) 0.035(4) 0.049(5) 0.048(5)
C83 0.050(4) 0.052(4) 0.056(4) 0.015(3) 0.010(3) 0.021(3)
C84 0.056(4) 0.056(4) 0.059(4) 0.008(4) 0.022(4) 0.022(4)
C85 0.051(4) 0.042(3) 0.053(4) 0.014(3) 0.026(3) 0.024(3)
C86 0.037(3) 0.047(4) 0.055(4) 0.018(3) 0.012(3) 0.018(3)
C87 0.029(4) 0.046(4) 0.063(5) 0.006(4) 0.010(4) 0.016(3)
C88 0.045(5) 0.055(5) 0.104(8) 0.003(5) 0.010(5) 0.021(4)
C89 0.045(5) 0.066(6) 0.212(14) 0.059(8) 0.061(7) 0.033(5)
C90 0.130(10) 0.056(6) 0.050(5) -0.005(4) 0.055(6) 0.002(6)
C91 0.049(4) 0.032(3) 0.041(3) -0.001(3) 0.018(3) 0.013(3)
C92 0.052(4) 0.049(4) 0.052(4) 0.007(3) 0.025(3) 0.019(3)
C93 0.065(5) 0.043(4) 0.060(4) 0.009(3) 0.037(4) 0.009(3)
C94 0.078(5) 0.046(4) 0.048(4) 0.017(3) 0.031(4) 0.021(4)
C95 0.061(4) 0.051(4) 0.034(3) 0.006(3) 0.016(3) 0.028(3)
C96 0.054(4) 0.035(3) 0.051(4) 0.011(3) 0.019(3) 0.020(3)
C97 0.041(4) 0.038(4) 0.043(5) 0.015(4) 0.014(4) 0.009(3)
C98 0.067(5) 0.055(5) 0.043(4) 0.005(3) 0.013(4) 0.027(4)
C99 0.045(5) 0.041(5) 0.055(5) -0.002(4) -0.002(4) 0.008(4)
C01 0.038(5) 0.059(6) 0.054(5) 0.015(4) 0.003(4) 0.026(4)

loop_
_atom_type_symbol
_atom_type_description
_atom_type_scat_dispersion_real
_atom_type_scat_dispersion_imag
_atom_type_scat_source
C C 0.0033 0.0016 'International Tables Vol C Tables 4.2.6.8 and 6.1.1.4'
O O 0.0106 0.0060 'International Tables Vol C Tables 4.2.6.8 and 6.1.1.4'
Cs Cs -0.3680 2.1192 'International Tables Vol C Tables 4.2.6.8 and 6.1.1.4'
H H 0.0000 0.0000 'International Tables Vol C Tables 4.2.6.8 and 6.1.1.4'

loop_
_geom_angle_atom_site_label_1
_geom_angle_atom_site_label_2
_geom_angle_atom_site_label_3
_geom_angle
_geom_angle_site_symmetry_1
_geom_angle_site_symmetry_3
O5 Cs1 O2 176.97(16) . .
O5 Cs1 O4 137.09(13) . .
O2 Cs1 O4 45.90(12) . .
O5 Cs1 C21 118.58(16) . 1_556
O2 Cs1 C21 60.63(15) . 1_556
O4 Cs1 C21 73.87(17) . 1_556
O5 Cs1 O1 44.25(12) . .
O2 Cs1 O1 132.76(12) . .
O4 Cs1 O1 178.39(16) . .
C21 Cs1 O1 106.38(17) 1_556 .
O5 Cs1 O6 45.09(13) . .
O2 Cs1 O6 136.57(12) . .
O4 Cs1 O6 108.08(13) . .
C21 Cs1 O6 158.09(14) 1_556 .
O1 Cs1 O6 72.31(13) . .
O5 Cs1 O3 134.78(12) . 1_556
O2 Cs1 O3 43.52(12) . 1_556
O4 Cs1 O3 72.40(12) . 1_556
C21 Cs1 O3 22.27(15) 1_556 1_556
O1 Cs1 O3 107.20(13) . 1_556
O6 Cs1 O3 179.40(17) . 1_556
O5 Cs1 C26 119.50(18) . 1_556
O2 Cs1 C26 61.08(18) . 1_556
O4 Cs1 C26 56.23(16) . 1_556
C21 Cs1 C26 22.88(18) 1_556 1_556
O1 Cs1 C26 124.45(17) . 1_556
O6 Cs1 C26 141.84(15) . 1_556
O3 Cs1 C26 38.73(15) 1_556 1_556
O7 Cs2 O10 88.46(14) . .
O7 Cs2 O6 134.22(15) . .
O10 Cs2 O6 108.86(15) . .
O7 Cs2 O9 85.49(14) . .
O10 Cs2 O9 40.20(12) . .
O6 Cs2 O9 134.75(14) . .
O7 Cs2 C60 89.71(17) . .
O10 Cs2 C60 92.94(19) . .
O6 Cs2 C60 48.70(16) . .
O9 Cs2 C60 132.90(18) . .
O7 Cs2 H60A 91.1(7) . .
O10 Cs2 H60A 103.6(10) . .
O6 Cs2 H60A 44.3(6) . .
O9 Cs2 H60A 143.6(9) . .
C60 Cs2 H60A 10.7(9) . .
C62 Cs3 C61 23.32(15) 1_545 1_545
C62 Cs3 C64 24.00(17) 1_545 1_545
C61 Cs3 C64 40.87(15) 1_545 1_545
C62 Cs3 C72 99.74(16) 1_545 1_545
C61 Cs3 C72 76.47(15) 1_545 1_545
C64 Cs3 C72 109.77(16) 1_545 1_545
C62 Cs3 C73 122.26(16) 1_545 1_545
C61 Cs3 C73 99.02(15) 1_545 1_545
C64 Cs3 C73 129.62(16) 1_545 1_545
C72 Cs3 C73 22.55(15) 1_545 1_545
C62 Cs3 C63 40.62(14) 1_545 1_545
C61 Cs3 C63 22.84(14) 1_545 1_545
C64 Cs3 C63 46.66(14) 1_545 1_545
C72 Cs3 C63 63.28(15) 1_545 1_545
C73 Cs3 C63 84.46(14) 1_545 1_545
C62 Cs3 C65 39.89(16) 1_545 1_545
C61 Cs3 C65 45.51(15) 1_545 1_545
C64 Cs3 C65 22.06(15) 1_545 1_545
C72 Cs3 C65 95.70(16) 1_545 1_545
C73 Cs3 C65 111.73(15) 1_545 1_545
C63 Cs3 C65 38.59(14) 1_545 1_545
C62 Cs3 C71 88.83(15) 1_545 1_545
C61 Cs3 C71 66.46(14) 1_545 1_545
C64 Cs3 C71 106.13(14) 1_545 1_545
C72 Cs3 C71 22.28(14) 1_545 1_545
C73 Cs3 C71 38.84(13) 1_545 1_545
C63 Cs3 C71 61.72(13) 1_545 1_545
C65 Cs3 C71 99.73(14) 1_545 1_545
C62 Cs3 C66 46.54(15) 1_545 1_545
C61 Cs3 C66 39.40(15) 1_545 1_545
C64 Cs3 C66 39.25(15) 1_545 1_545
C72 Cs3 C66 74.10(16) 1_545 1_545
C73 Cs3 C66 91.13(15) 1_545 1_545
C63 Cs3 C66 22.13(14) 1_545 1_545
C65 Cs3 C66 21.62(14) 1_545 1_545
C71 Cs3 C66 79.39(14) 1_545 1_545
C62 Cs3 C74 132.00(16) 1_545 1_545
C61 Cs3 C74 109.60(15) 1_545 1_545
C64 Cs3 C74 147.21(15) 1_545 1_545
C72 Cs3 C74 37.63(16) 1_545 1_545
C73 Cs3 C74 21.00(16) 1_545 1_545
C63 Cs3 C74 100.54(14) 1_545 1_545
C65 Cs3 C74 132.15(15) 1_545 1_545
C71 Cs3 C74 43.23(14) 1_545 1_545
C66 Cs3 C74 110.94(15) 1_545 1_545
O7 Cs4 O10 87.75(15) . .
O7 Cs4 O3 109.99(14) . .
O10 Cs4 O3 136.78(14) . .
O7 Cs4 O8 44.23(13) . .
O10 Cs4 O8 97.54(13) . .
O3 Cs4 O8 122.98(13) . .
O7 Cs4 C15 107.73(16) . 1_554
O10 Cs4 C15 124.31(17) . 1_554
O3 Cs4 C15 88.47(16) . 1_554
O8 Cs4 C15 66.61(15) . 1_554
O7 Cs4 C14 122.0(2) . 1_554
O10 Cs4 C14 103.93(17) . 1_554
O3 Cs4 C14 99.23(17) . 1_554
O8 Cs4 C14 77.74(19) . 1_554
C15 Cs4 C14 23.3(2) 1_554 1_554
O7 Cs4 C16 112.62(17) . 1_554
O10 Cs4 C16 144.15(16) . 1_554
O3 Cs4 C16 65.36(16) . 1_554
O8 Cs4 C16 80.29(17) . 1_554
C15 Cs4 C16 23.17(19) 1_554 1_554
C14 Cs4 C16 40.39(18) 1_554 1_554
O7 Cs4 C11 132.05(15) . 1_554
O10 Cs4 C11 137.11(16) . 1_554
O3 Cs4 C11 53.38(14) . 1_554
O8 Cs4 C11 102.28(14) . 1_554
C15 Cs4 C11 39.58(16) 1_554 1_554
C14 Cs4 C11 45.85(17) 1_554 1_554
C16 Cs4 C11 22.09(18) 1_554 1_554
O7 Cs4 C13 143.19(18) . 1_554
O10 Cs4 C13 100.82(17) . 1_554
O3 Cs4 C13 88.08(16) . 1_554
O8 Cs4 C13 98.97(17) . 1_554
C15 Cs4 C13 38.82(19) 1_554 1_554
C14 Cs4 C13 21.2(2) 1_554 1_554
C16 Cs4 C13 45.35(18) 1_554 1_554
C11 Cs4 C13 38.89(17) 1_554 1_554
O7 Cs4 C12 150.85(15) . 1_554
O10 Cs4 C12 115.45(15) . 1_554
O3 Cs4 C12 65.85(16) . 1_554
O8 Cs4 C12 111.71(15) . 1_554
C15 Cs4 C12 45.19(17) 1_554 1_554
C14 Cs4 C12 38.6(2) 1_554 1_554
C16 Cs4 C12 38.41(18) 1_554 1_554
C11 Cs4 C12 21.67(16) 1_554 1_554
C13 Cs4 C12 22.28(18) 1_554 1_554
O7 Cs4 O9 86.10(13) . .
O10 Cs4 O9 40.68(13) . .
O3 Cs4 O9 99.70(13) . .
O8 Cs4 O9 120.91(11) . .
C15 Cs4 O9 160.62(15) 1_554 .
C14 Cs4 O9 137.36(17) 1_554 .
C16 Cs4 O9 158.80(17) 1_554 .
C11 Cs4 O9 136.73(14) 1_554 .
C13 Cs4 O9 123.31(16) 1_554 .
C12 Cs4 O9 122.92(14) 1_554 .
O7 Cs4 C30 93.3(2) . .
O10 Cs4 C30 95.23(17) . .
O3 Cs4 C30 46.48(17) . .
O8 Cs4 C30 134.6(2) . .
C15 Cs4 C30 134.86(19) 1_554 .
C14 Cs4 C30 139.9(2) 1_554 .
C16 Cs4 C30 111.8(2) 1_554 .
C11 Cs4 C30 97.18(19) 1_554 .
C13 Cs4 C30 121.0(2) 1_554 .
C12 Cs4 C30 101.4(2) 1_554 .
O9 Cs4 C30 54.84(17) . .
O7 Cs4 H30C 102.8(7) . .
O10 Cs4 H30C 96.2(7) . .
O3 Cs4 H30C 42.5(6) . .
O8 Cs4 H30C 143.3(9) . .
C15 Cs4 H30C 129.1(4) 1_554 .
C14 Cs4 H30C 131.0(6) 1_554 .
C16 Cs4 H30C 106.8(5) 1_554 .
C11 Cs4 H30C 90.1(4) 1_554 .
C13 Cs4 H30C 111.6(6) 1_554 .
C12 Cs4 H30C 92.4(5) 1_554 .
O9 Cs4 H30C 57.2(6) . .
C30 Cs4 H30C 9.6(7) . .
C1 O1 Cs1 125.9(5) . .
C11 O2 Cs1 170.7(4) . .
C21 O3 Cs4 126.0(4) . .
C21 O3 Cs1 75.7(4) . 1_554
Cs4 O3 Cs1 153.39(17) . 1_554
C31 O4 Cs1 125.4(4) . .
C41 O5 Cs1 167.4(4) . .
C51 O6 Cs2 123.5(5) . .
C51 O6 Cs1 79.4(4) . .
Cs2 O6 Cs1 151.33(18) . .
C63 O7 Cs2 91.1(3) . .
C63 O7 Cs4 173.6(4) . .
Cs2 O7 Cs4 92.45(14) . .
C71 O8 Cs4 108.5(4) . .
C81 O9 Cs4 105.1(4) . .
C81 O9 Cs2 163.6(4) . .
Cs4 O9 Cs2 70.90(9) . .
C91 O10 Cs2 92.7(4) . .
C91 O10 Cs4 169.4(4) . .
Cs2 O10 Cs4 91.34(13) . .
O1 C1 C6 119.8(7) . .
O1 C1 C2 118.7(7) . .
C6 C1 C2 121.4(7) . .
C3 C2 C1 115.3(8) . .
C3 C2 C7 123.1(7) . .
C1 C2 C7 121.6(6) . .
C2 C3 C4 125.2(7) . .
C2 C3 H3 117.4 . .
C4 C3 H3 117.4 . .
C5 C4 C3 119.1(7) . .
C5 C4 H4 120.5 . .
C3 C4 H4 120.5 . .
C4 C5 C6 118.1(8) . .
C4 C5 H5 121.0 . .
C6 C5 H5 121.0 . .
C1 C6 C5 120.8(8) . .
C1 C6 H6 119.6 . .
C5 C6 H6 119.6 . .
C9 C7 C2 111.9(6) . .
C9 C7 C10 107.5(7) . .
C2 C7 C10 111.5(6) . .
C9 C7 C8 108.8(6) . .
C2 C7 C8 108.3(6) . .
C10 C7 C8 108.8(7) . .
C7 C8 H8A 109.5 . .
C7 C8 H8B 109.5 . .
H8A C8 H8B 109.5 . .
C7 C8 H8C 109.5 . .
H8A C8 H8C 109.5 . .
H8B C8 H8C 109.5 . .
C7 C9 H9A 109.5 . .
C7 C9 H9B 109.5 . .
H9A C9 H9B 109.5 . .
C7 C9 H9C 109.5 . .
H9A C9 H9C 109.5 . .
H9B C9 H9C 109.5 . .
C7 C10 H10A 109.5 . .
C7 C10 H10B 109.5 . .
H10A C10 H10B 109.5 . .
C7 C10 H10C 109.5 . .
H10A C10 H10C 109.5 . .
H10B C10 H10C 109.5 . .
O2 C11 C16 117.1(6) . .
O2 C11 C12 122.5(6) . .
C16 C11 C12 120.4(7) . .
O2 C11 Cs4 110.4(4) . 1_556
C16 C11 Cs4 75.4(4) . 1_556
C12 C11 Cs4 83.1(4) . 1_556
C11 C12 C13 119.1(7) . .
C11 C12 C17 121.8(7) . .
C13 C12 C17 119.1(7) . .
C11 C12 Cs4 75.2(4) . 1_556
C13 C12 Cs4 76.3(5) . 1_556
C17 C12 Cs4 120.4(5) . 1_556
C14 C13 C12 121.1(8) . .
C14 C13 Cs4 73.9(5) . 1_556
C12 C13 Cs4 81.4(5) . 1_556
C14 C13 H13 119.5 . .
C12 C13 H13 119.5 . .
Cs4 C13 H13 115.6 1_556 .
C13 C14 C15 120.4(8) . .
C13 C14 Cs4 84.8(5) . 1_556
C15 C14 Cs4 77.5(5) . 1_556
C13 C14 H14 119.8 . .
C15 C14 H14 119.8 . .
Cs4 C14 H14 108.0 1_556 .
C16 C15 C14 118.8(8) . .
C16 C15 Cs4 79.7(5) . 1_556
C14 C15 Cs4 79.2(5) . 1_556
C16 C15 H15 120.6 . .
C14 C15 H15 120.6 . .
Cs4 C15 H15 111.0 1_556 .
C11 C16 C15 120.0(7) . .
C11 C16 Cs4 82.5(4) . 1_556
C15 C16 Cs4 77.1(4) . 1_556
C11 C16 H16 120.0 . .
C15 C16 H16 120.0 . .
Cs4 C16 H16 110.7 1_556 .
C18 C17 C19 109.3(8) . .
C18 C17 C20 108.7(8) . .
C19 C17 C20 106.5(8) . .
C18 C17 C12 108.8(7) . .
C19 C17 C12 111.3(7) . .
C20 C17 C12 112.3(8) . .
C17 C18 H18A 109.5 . .
C17 C18 H18B 109.5 . .
H18A C18 H18B 109.5 . .
C17 C18 H18C 109.5 . .
H18A C18 H18C 109.5 . .
H18B C18 H18C 109.5 . .
C17 C19 H19A 109.5 . .
C17 C19 H19B 109.5 . .
H19A C19 H19B 109.5 . .
C17 C19 H19C 109.5 . .
H19A C19 H19C 109.5 . .
H19B C19 H19C 109.5 . .
C17 C20 H20A 109.5 . .
C17 C20 H20B 109.5 . .
H20A C20 H20B 109.5 . .
C17 C20 H20C 109.5 . .
H20A C20 H20C 109.5 . .
H20B C20 H20C 109.5 . .
O3 C21 C22 118.2(7) . .
O3 C21 C26 118.1(7) . .
C22 C21 C26 123.6(7) . .
O3 C21 Cs1 82.1(4) . 1_554
C22 C21 Cs1 105.5(5) . 1_554
C26 C21 Cs1 84.6(4) . 1_554
C21 C22 C23 112.2(8) . .
C21 C22 C27 123.9(8) . .
C23 C22 C27 123.7(8) . .
C24 C23 C22 125.2(10) . .
C24 C23 H23 117.4 . .
C22 C23 H23 117.4 . .
C23 C24 C25 120.9(9) . .
C23 C24 H24 119.6 . .
C25 C24 H24 119.6 . .
C26 C25 C24 117.0(10) . .
C26 C25 H25 121.5 . .
C24 C25 H25 121.5 . .
C25 C26 C21 121.0(9) . .
C25 C26 Cs1 109.3(6) . 1_554
C21 C26 Cs1 72.5(4) . 1_554
C25 C26 H26 119.5 . .
C21 C26 H26 119.5 . .
Cs1 C26 H26 88.2 1_554 .
C22 C27 C29 111.8(9) . .
C22 C27 C30 108.6(8) . .
C29 C27 C30 109.7(10) . .
C22 C27 C28 109.2(8) . .
C29 C27 C28 106.4(9) . .
C30 C27 C28 111.1(10) . .
C27 C28 H28A 109.5 . .
C27 C28 H28B 109.5 . .
H28A C28 H28B 109.5 . .
C27 C28 H28C 109.5 . .
H28A C28 H28C 109.5 . .
H28B C28 H28C 109.5 . .
C27 C29 H29A 109.5 . .
C27 C29 H29B 109.5 . .
H29A C29 H29B 109.5 . .
C27 C29 H29C 109.5 . .
H29A C29 H29C 109.5 . .
H29B C29 H29C 109.5 . .
C27 C30 Cs4 127.6(6) . .
C27 C30 H30A 111.3(12) . .
Cs4 C30 H30A 76(3) . .
C27 C30 H30B 111.0(12) . .
Cs4 C30 H30B 115.9(18) . .
H30A C30 H30B 107.5(13) . .
C27 C30 H30C 111.8(11) . .
Cs4 C30 H30C 32(3) . .
H30A C30 H30C 107.2(13) . .
H30B C30 H30C 107.9(12) . .
O4 C31 C36 120.2(7) . .
O4 C31 C32 119.3(7) . .
C36 C31 C32 120.5(7) . .
C33 C32 C31 119.5(8) . .
C33 C32 H32 120.2 . .
C31 C32 H32 120.2 . .
C32 C33 C34 121.8(8) . .
C32 C33 H33 119.1 . .
C34 C33 H33 119.1 . .
C33 C34 C35 120.8(7) . .
C33 C34 H34 119.6 . .
C35 C34 H34 119.6 . .
C34 C35 C36 120.1(8) . .
C34 C35 H35 119.9 . .
C36 C35 H35 119.9 . .
C31 C36 C35 117.3(7) . .
C31 C36 C37 121.5(6) . .
C35 C36 C37 121.2(7) . .
C38 C37 C40 106.6(7) . .
C38 C37 C36 111.6(6) . .
C40 C37 C36 112.9(7) . .
C38 C37 C39 110.4(7) . .
C40 C37 C39 106.7(7) . .
C36 C37 C39 108.6(6) . .
C37 C38 H38A 109.5 . .
C37 C38 H38B 109.5 . .
H38A C38 H38B 109.5 . .
C37 C38 H38C 109.5 . .
H38A C38 H38C 109.5 . .
H38B C38 H38C 109.5 . .
C37 C39 H39A 109.5 . .
C37 C39 H39B 109.5 . .
H39A C39 H39B 109.5 . .
C37 C39 H39C 109.5 . .
H39A C39 H39C 109.5 . .
H39B C39 H39C 109.5 . .
C37 C40 H40A 109.5 . .
C37 C40 H40B 109.5 . .
H40A C40 H40B 109.5 . .
C37 C40 H40C 109.5 . .
H40A C40 H40C 109.5 . .
H40B C40 H40C 109.5 . .
O5 C41 C46 121.0(6) . .
O5 C41 C42 121.3(6) . .
C46 C41 C42 117.6(7) . .
C43 C42 C41 115.6(7) . .
C43 C42 C47 124.3(7) . .
C41 C42 C47 120.1(7) . .
C42 C43 C44 124.2(8) . .
C42 C43 H43 117.9 . .
C44 C43 H43 117.9 . .
C45 C44 C43 118.9(8) . .
C45 C44 H44 120.6 . .
C43 C44 H44 120.6 . .
C44 C45 C46 119.4(9) . .
C44 C45 H45 120.3 . .
C46 C45 H45 120.3 . .
C45 C46 C41 124.0(7) . .
C45 C46 H46 118.0 . .
C41 C46 H46 118.0 . .
C42 C47 C50 110.4(7) . .
C42 C47 C49 110.7(7) . .
C50 C47 C49 110.5(8) . .
C42 C47 C48 110.2(7) . .
C50 C47 C48 106.8(8) . .
C49 C47 C48 108.0(7) . .
C47 C48 H48A 109.5 . .
C47 C48 H48B 109.5 . .
H48A C48 H48B 109.5 . .
C47 C48 H48C 109.5 . .
H48A C48 H48C 109.5 . .
H48B C48 H48C 109.5 . .
C47 C49 H49A 109.5 . .
C47 C49 H49B 109.5 . .
H49A C49 H49B 109.5 . .
C47 C49 H49C 109.5 . .
H49A C49 H49C 109.5 . .
H49B C49 H49C 109.5 . .
C47 C50 H50A 109.5 . .
C47 C50 H50B 109.5 . .
H50A C50 H50B 109.5 . .
C47 C50 H50C 109.5 . .
H50A C50 H50C 109.5 . .
H50B C50 H50C 109.5 . .
C52 C51 O6 120.6(7) . .
C52 C51 C56 120.4(8) . .
O6 C51 C56 118.9(7) . .
C51 C52 C53 120.8(9) . .
C51 C52 H52 119.6 . .
C53 C52 H52 119.6 . .
C54 C53 C52 119.5(9) . .
C54 C53 H53 120.2 . .
C52 C53 H53 120.2 . .
C53 C54 C55 119.8(9) . .
C53 C54 H54 120.1 . .
C55 C54 H54 120.1 . .
C56 C55 C54 121.0(9) . .
C56 C55 H55 119.5 . .
C54 C55 H55 119.5 . .
C55 C56 C51 117.7(9) . .
C55 C56 C57 121.0(8) . .
C51 C56 C57 121.2(8) . .
C60 C57 C58 106.4(8) . .
C60 C57 C56 115.1(7) . .
C58 C57 C56 109.3(8) . .
C60 C57 C59 107.3(9) . .
C58 C57 C59 108.1(8) . .
C56 C57 C59 110.3(8) . .
C57 C58 H58A 109.5 . .
C57 C58 H58B 109.5 . .
H58A C58 H58B 109.5 . .
C57 C58 H58C 109.5 . .
H58A C58 H58C 109.5 . .
H58B C58 H58C 109.5 . .
C57 C59 H59A 109.5 . .
C57 C59 H59B 109.5 . .
H59A C59 H59B 109.5 . .
C57 C59 H59C 109.5 . .
H59A C59 H59C 109.5 . .
H59B C59 H59C 109.5 . .
C57 C60 Cs2 126.2(6) . .
C57 C60 H60A 111.8(11) . .
Cs2 C60 H60A 35(4) . .
C57 C60 H60B 111.9(11) . .
Cs2 C60 H60B 117.8(19) . .
H60A C60 H60B 106.8(13) . .
C57 C60 H60C 111.5(11) . .
Cs2 C60 H60C 72(4) . .
H60A C60 H60C 107.1(13) . .
H60B C60 H60C 107.3(12) . .
C62 C61 C63 122.1(6) . .
C62 C61 Cs3 75.0(3) . 1_565
C63 C61 Cs3 86.5(3) . 1_565
C62 C61 H61 118.9 . .
C63 C61 H61 118.9 . .
Cs3 C61 H61 109.3 1_565 .
C61 C62 C64 119.0(6) . .
C61 C62 Cs3 81.7(4) . 1_565
C64 C62 Cs3 82.6(4) . 1_565
C61 C62 H62 120.5 . .
C64 C62 H62 120.5 . .
Cs3 C62 H62 105.7 1_565 .
O7 C63 C61 120.1(5) . .
O7 C63 C66 120.5(6) . .
C61 C63 C66 119.5(6) . .
O7 C63 Cs3 114.5(4) . 1_565
C61 C63 Cs3 70.7(3) . 1_565
C66 C63 Cs3 85.1(4) . 1_565
C65 C64 C62 118.7(6) . .
C65 C64 Cs3 86.8(4) . 1_565
C62 C64 Cs3 73.4(4) . 1_565
C65 C64 H64 120.6 . .
C62 C64 H64 120.6 . .
Cs3 C64 H64 109.6 1_565 .
C64 C65 C66 124.2(6) . .
C64 C65 Cs3 71.2(4) . 1_565
C66 C65 Cs3 84.4(4) . 1_565
C64 C65 H65 117.9 . .
C66 C65 H65 117.9 . .
Cs3 C65 H65 116.7 1_565 .
C65 C66 C67 120.5(7) . .
C65 C66 C63 116.4(6) . .
C67 C66 C63 123.1(6) . .
C65 C66 Cs3 74.0(4) . 1_565
C67 C66 Cs3 122.0(5) . 1_565
C63 C66 Cs3 72.8(4) . 1_565
C66 C67 C68 115.7(7) . .
C66 C67 C69 117.5(7) . .
C68 C67 C69 103.3(6) . .
C66 C67 C70 111.4(7) . .
C68 C67 C70 102.3(7) . .
C69 C67 C70 105.0(7) . .
C67 C68 H68A 109.5 . .
C67 C68 H68B 109.5 . .
H68A C68 H68B 109.5 . .
C67 C68 H68C 109.5 . .
H68A C68 H68C 109.5 . .
H68B C68 H68C 109.5 . .
C67 C69 H69A 109.5 . .
C67 C69 H69B 109.5 . .
H69A C69 H69B 109.5 . .
C67 C69 H69C 109.5 . .
H69A C69 H69C 109.5 . .
H69B C69 H69C 109.5 . .
C67 C70 H70A 109.5 . .
C67 C70 H70B 109.5 . .
H70A C70 H70B 109.5 . .
C67 C70 H70C 109.5 . .
H70A C70 H70C 109.5 . .
H70B C70 H70C 109.5 . .
O8 C71 C72 119.8(6) . .
O8 C71 C76 119.6(6) . .
C72 C71 C76 120.6(6) . .
O8 C71 Cs3 106.7(3) . 1_565
C72 C71 Cs3 71.1(3) . 1_565
C76 C71 Cs3 94.9(5) . 1_565
C73 C72 C71 120.7(7) . .
C73 C72 Cs3 83.9(4) . 1_565
C71 C72 Cs3 86.6(3) . 1_565
C73 C72 H72 119.7 . .
C71 C72 H72 119.7 . .
Cs3 C72 H72 99.6 1_565 .
C74 C73 C72 119.5(6) . .
C74 C73 Cs3 90.3(4) . 1_565
C72 C73 Cs3 73.5(3) . 1_565
C74 C73 H73 120.3 . .
C72 C73 H73 120.3 . .
Cs3 C73 H73 106.0 1_565 .
C75 C74 C73 119.2(7) . .
C75 C74 Cs3 85.6(4) . 1_565
C73 C74 Cs3 68.7(4) . 1_565
C75 C74 H74 120.4 . .
C73 C74 H74 120.4 . .
Cs3 C74 H74 115.8 1_565 .
C76 C75 C74 126.6(8) . .
C76 C75 H75 116.7 . .
C74 C75 H75 116.7 . .
C75 C76 C71 112.6(8) . .
C75 C76 C77 127.2(9) . .
C71 C76 C77 118.0(7) . .
C80 C77 C79 105.7(7) . .
C80 C77 C76 110.5(8) . .
C79 C77 C76 111.0(7) . .
C80 C77 C78 111.8(8) . .
C79 C77 C78 114.1(8) . .
C76 C77 C78 103.8(8) . .
C77 C78 H78A 109.5 . .
C77 C78 H78B 109.5 . .
H78A C78 H78B 109.5 . .
C77 C78 H78C 109.5 . .
H78A C78 H78C 109.5 . .
H78B C78 H78C 109.5 . .
C77 C79 H79A 109.5 . .
C77 C79 H79B 109.5 . .
H79A C79 H79B 109.5 . .
C77 C79 H79C 109.5 . .
H79A C79 H79C 109.5 . .
H79B C79 H79C 109.5 . .
C77 C80 H80A 109.5 . .
C77 C80 H80B 109.5 . .
H80A C80 H80B 109.5 . .
C77 C80 H80C 109.5 . .
H80A C80 H80C 109.5 . .
H80B C80 H80C 109.5 . .
O9 C81 C86 118.5(6) . .
O9 C81 C82 120.2(6) . .
C86 C81 C82 121.2(6) . .
C83 C82 C81 113.1(8) . .
C83 C82 C87 126.2(9) . .
C81 C82 C87 118.7(8) . .
C82 C83 C84 127.9(8) . .
C82 C83 H83 116.1 . .
C84 C83 H83 116.1 . .
C85 C84 C83 116.0(7) . .
C85 C84 H84 122.0 . .
C83 C84 H84 122.0 . .
C86 C85 C84 120.8(6) . .
C86 C85 H85 119.6 . .
C84 C85 H85 119.6 . .
C85 C86 C81 120.6(6) . .
C85 C86 H86 119.7 . .
C81 C86 H86 119.7 . .
C90 C87 C82 109.8(8) . .
C90 C87 C89 111.0(9) . .
C82 C87 C89 108.3(7) . .
C90 C87 C88 108.5(8) . .
C82 C87 C88 110.0(8) . .
C89 C87 C88 109.1(8) . .
C87 C88 H88A 109.5 . .
C87 C88 H88B 109.5 . .
H88A C88 H88B 109.5 . .
C87 C88 H88C 109.5 . .
H88A C88 H88C 109.5 . .
H88B C88 H88C 109.5 . .
C87 C89 H89A 109.5 . .
C87 C89 H89B 109.5 . .
H89A C89 H89B 109.5 . .
C87 C89 H89C 109.5 . .
H89A C89 H89C 109.5 . .
H89B C89 H89C 109.5 . .
C87 C90 H90A 109.5 . .
C87 C90 H90B 109.5 . .
H90A C90 H90B 109.5 . .
C87 C90 H90C 109.5 . .
H90A C90 H90C 109.5 . .
H90B C90 H90C 109.5 . .
O10 C91 C92 121.8(6) . .
O10 C91 C96 121.4(6) . .
C92 C91 C96 116.8(6) . .
C93 C92 C91 123.6(7) . .
C93 C92 H92 118.2 . .
C91 C92 H92 118.2 . .
C94 C93 C92 119.0(6) . .
C94 C93 H93 120.5 . .
C92 C93 H93 120.5 . .
C93 C94 C95 119.4(6) . .
C93 C94 H94 120.3 . .
C95 C94 H94 120.3 . .
C96 C95 C94 123.5(6) . .
C96 C95 H95 118.2 . .
C94 C95 H95 118.2 . .
C95 C96 C91 117.5(6) . .
C95 C96 C97 122.3(6) . .
C91 C96 C97 120.3(6) . .
C99 C97 C01 109.9(8) . .
C99 C97 C96 117.3(8) . .
C01 C97 C96 112.0(7) . .
C99 C97 C98 107.2(7) . .
C01 C97 C98 104.9(7) . .
C96 C97 C98 104.7(7) . .
C97 C98 H98A 109.5 . .
C97 C98 H98B 109.5 . .
H98A C98 H98B 109.5 . .
C97 C98 H98C 109.5 . .
H98A C98 H98C 109.5 . .
H98B C98 H98C 109.5 . .
C97 C99 H99A 109.5 . .
C97 C99 H99B 109.5 . .
H99A C99 H99B 109.5 . .
C97 C99 H99C 109.5 . .
H99A C99 H99C 109.5 . .
H99B C99 H99C 109.5 . .
C97 C01 H01A 109.5 . .
C97 C01 H01B 109.5 . .
H01A C01 H01B 109.5 . .
C97 C01 H01C 109.5 . .
H01A C01 H01C 109.5 . .
H01B C01 H01C 109.5 . .

loop_
_geom_bond_atom_site_label_1
_geom_bond_atom_site_label_2
_geom_bond_distance
_geom_bond_site_symmetry_2
Cs1 O5 3.126(5) .
Cs1 O2 3.131(5) .
Cs1 O4 3.363(6) .
Cs1 C21 3.528(7) 1_556
Cs1 O1 3.535(6) .
Cs1 O6 3.559(6) .
Cs1 O3 3.607(5) 1_556
Cs1 C26 3.683(9) 1_556
Cs2 O7 3.028(5) .
Cs2 O10 3.054(6) .
Cs2 O6 3.163(6) .
Cs2 O9 3.804(5) .
Cs2 C60 3.807(12) .
Cs2 H60A 3.05(5) .
Cs3 C62 3.357(6) 1_545
Cs3 C61 3.438(6) 1_545
Cs3 C64 3.473(7) 1_545
Cs3 C72 3.499(6) 1_545
Cs3 C73 3.629(6) 1_545
Cs3 C63 3.637(6) 1_545
Cs3 C65 3.663(7) 1_545
Cs3 C71 3.692(5) 1_545
Cs3 C66 3.793(7) 1_545
Cs3 C74 3.896(7) 1_545
Cs4 O7 3.045(5) .
Cs4 O10 3.077(5) .
Cs4 O3 3.201(5) .
Cs4 O8 3.432(5) .
Cs4 C15 3.496(7) 1_554
Cs4 C14 3.518(8) 1_554
Cs4 C16 3.528(8) 1_554
Cs4 C11 3.614(6) 1_554
Cs4 C13 3.646(9) 1_554
Cs4 C12 3.711(7) 1_554
Cs4 O9 3.757(5) .
Cs4 C30 3.911(13) .
Cs4 H30C 3.11(3) .
O1 C1 1.352(9) .
O2 C11 1.358(9) .
O3 C21 1.380(9) .
O3 Cs1 3.607(5) 1_554
O4 C31 1.373(9) .
O5 C41 1.319(9) .
O6 C51 1.368(10) .
O7 C63 1.399(8) .
O8 C71 1.368(7) .
O9 C81 1.377(8) .
O10 C91 1.390(8) .
C1 C6 1.364(11) .
C1 C2 1.429(11) .
C2 C3 1.355(11) .
C2 C7 1.528(11) .
C3 C4 1.382(12) .
C3 H3 0.9500 .
C4 C5 1.382(12) .
C4 H4 0.9500 .
C5 C6 1.417(11) .
C5 H5 0.9500 .
C6 H6 0.9500 .
C7 C9 1.511(11) .
C7 C10 1.549(10) .
C7 C8 1.601(11) .
C8 H8A 0.9800 .
C8 H8B 0.9800 .
C8 H8C 0.9800 .
C9 H9A 0.9800 .
C9 H9B 0.9800 .
C9 H9C 0.9800 .
C10 H10A 0.9800 .
C10 H10B 0.9800 .
C10 H10C 0.9800 .
C11 C16 1.371(11) .
C11 C12 1.380(10) .
C11 Cs4 3.614(6) 1_556
C12 C13 1.423(12) .
C12 C17 1.578(11) .
C12 Cs4 3.711(7) 1_556
C13 C14 1.325(13) .
C13 Cs4 3.646(9) 1_556
C13 H13 0.9500 .
C14 C15 1.414(12) .
C14 Cs4 3.518(8) 1_556
C14 H14 0.9500 .
C15 C16 1.411(12) .
C15 Cs4 3.496(7) 1_556
C15 H15 0.9500 .
C16 Cs4 3.528(7) 1_556
C16 H16 0.9500 .
C17 C18 1.519(14) .
C17 C19 1.538(12) .
C17 C20 1.553(13) .
C18 H18A 0.9800 .
C18 H18B 0.9800 .
C18 H18C 0.9800 .
C19 H19A 0.9800 .
C19 H19B 0.9800 .
C19 H19C 0.9800 .
C20 H20A 0.9800 .
C20 H20B 0.9800 .
C20 H20C 0.9800 .
C21 C22 1.387(12) .
C21 C26 1.438(12) .
C21 Cs1 3.528(7) 1_554
C22 C23 1.442(13) .
C22 C27 1.490(13) .
C23 C24 1.336(18) .
C23 H23 0.9500 .
C24 C25 1.432(17) .
C24 H24 0.9500 .
C25 C26 1.351(13) .
C25 H25 0.9500 .
C26 Cs1 3.683(9) 1_554
C26 H26 0.9500 .
C27 C29 1.518(14) .
C27 C30 1.522(13) .
C27 C28 1.542(12) .
C28 H28A 0.9800 .
C28 H28B 0.9800 .
C28 H28C 0.9800 .
C29 H29A 0.9800 .
C29 H29B 0.9800 .
C29 H29C 0.9800 .
C30 H30A 0.992(10) .
C30 H30B 0.989(9) .
C30 H30C 0.987(9) .
C31 C36 1.387(10) .
C31 C32 1.436(11) .
C32 C33 1.353(11) .
C32 H32 0.9500 .
C33 C34 1.358(13) .
C33 H33 0.9500 .
C34 C35 1.384(12) .
C34 H34 0.9500 .
C35 C36 1.445(10) .
C35 H35 0.9500 .
C36 C37 1.540(10) .
C37 C38 1.486(12) .
C37 C40 1.519(11) .
C37 C39 1.566(10) .
C38 H38A 0.9800 .
C38 H38B 0.9800 .
C38 H38C 0.9800 .
C39 H39A 0.9800 .
C39 H39B 0.9800 .
C39 H39C 0.9800 .
C40 H40A 0.9800 .
C40 H40B 0.9800 .
C40 H40C 0.9800 .
C41 C46 1.438(10) .
C41 C42 1.469(10) .
C42 C43 1.357(12) .
C42 C47 1.494(12) .
C43 C44 1.479(13) .
C43 H43 0.9500 .
C44 C45 1.339(13) .
C44 H44 0.9500 .
C45 C46 1.366(12) .
C45 H45 0.9500 .
C46 H46 0.9500 .
C47 C50 1.523(13) .
C47 C49 1.536(12) .
C47 C48 1.547(12) .
C48 H48A 0.9800 .
C48 H48B 0.9800 .
C48 H48C 0.9800 .
C49 H49A 0.9800 .
C49 H49B 0.9800 .
C49 H49C 0.9800 .
C50 H50A 0.9800 .
C50 H50B 0.9800 .
C50 H50C 0.9800 .
C51 C52 1.332(11) .
C51 C56 1.427(11) .
C52 C53 1.410(13) .
C52 H52 0.9500 .
C53 C54 1.324(15) .
C53 H53 0.9500 .
C54 C55 1.420(16) .
C54 H54 0.9500 .
C55 C56 1.352(13) .
C55 H55 0.9500 .
C56 C57 1.539(13) .
C57 C60 1.514(12) .
C57 C58 1.526(12) .
C57 C59 1.562(12) .
C58 H58A 0.9800 .
C58 H58B 0.9800 .
C58 H58C 0.9800 .
C59 H59A 0.9800 .
C59 H59B 0.9800 .
C59 H59C 0.9800 .
C60 H60A 0.992(10) .
C60 H60B 0.992(10) .
C60 H60C 0.992(9) .
C61 C62 1.375(9) .
C61 C63 1.415(8) .
C61 Cs3 3.438(6) 1_565
C61 H61 0.9500 .
C62 C64 1.425(10) .
C62 Cs3 3.357(6) 1_565
C62 H62 0.9500 .
C63 C66 1.434(9) .
C63 Cs3 3.637(6) 1_565
C64 C65 1.378(10) .
C64 Cs3 3.473(7) 1_565
C64 H64 0.9500 .
C65 C66 1.404(9) .
C65 Cs3 3.663(7) 1_565
C65 H65 0.9500 .
C66 C67 1.434(11) .
C66 Cs3 3.793(7) 1_565
C67 C68 1.560(10) .
C67 C69 1.562(12) .
C67 C70 1.574(12) .
C68 H68A 0.9800 .
C68 H68B 0.9800 .
C68 H68C 0.9800 .
C69 H69A 0.9800 .
C69 H69B 0.9800 .
C69 H69C 0.9800 .
C70 H70A 0.9800 .
C70 H70B 0.9800 .
C70 H70C 0.9800 .
C71 C72 1.402(8) .
C71 C76 1.507(13) .
C71 Cs3 3.692(5) 1_565
C72 C73 1.400(9) .
C72 Cs3 3.499(6) 1_565
C72 H72 0.9500 .
C73 C74 1.396(10) .
C73 Cs3 3.629(6) 1_565
C73 H73 0.9500 .
C74 C75 1.377(10) .
C74 Cs3 3.896(7) 1_565
C74 H74 0.9500 .
C75 C76 1.376(11) .
C75 H75 0.9500 .
C76 C77 1.562(13) .
C77 C80 1.512(11) .
C77 C79 1.517(12) .
C77 C78 1.571(13) .
C78 H78A 0.9800 .
C78 H78B 0.9800 .
C78 H78C 0.9800 .
C79 H79A 0.9800 .
C79 H79B 0.9800 .
C79 H79C 0.9800 .
C80 H80A 0.9800 .
C80 H80B 0.9800 .
C80 H80C 0.9800 .
C81 C86 1.411(9) .
C81 C82 1.489(13) .
C82 C83 1.343(12) .
C82 C87 1.495(12) .
C83 C84 1.447(10) .
C83 H83 0.9500 .
C84 C85 1.402(10) .
C84 H84 0.9500 .
C85 C86 1.391(9) .
C85 H85 0.9500 .
C86 H86 0.9500 .
C87 C90 1.472(13) .
C87 C89 1.560(12) .
C87 C88 1.560(13) .
C88 H88A 0.9800 .
C88 H88B 0.9800 .
C88 H88C 0.9800 .
C89 H89A 0.9800 .
C89 H89B 0.9800 .
C89 H89C 0.9800 .
C90 H90A 0.9800 .
C90 H90B 0.9800 .
C90 H90C 0.9800 .
C91 C92 1.424(9) .
C91 C96 1.457(9) .
C92 C93 1.397(10) .
C92 H92 0.9500 .
C93 C94 1.367(11) .
C93 H93 0.9500 .
C94 C95 1.421(10) .
C94 H94 0.9500 .
C95 C96 1.389(9) .
C95 H95 0.9500 .
C96 C97 1.542(11) .
C97 C99 1.463(12) .
C97 C01 1.510(12) .
C97 C98 1.607(11) .
C98 H98A 0.9800 .
C98 H98B 0.9800 .
C98 H98C 0.9800 .
C99 H99A 0.9800 .
C99 H99B 0.9800 .
C99 H99C 0.9800 .
C01 H01A 0.9800 .
C01 H01B 0.9800 .
C01 H01C 0.9800 .
